data_7105692
loop_
_publ_author_name
'Victor Mougel'
'Biplab Biswas'
'Jacques Pecaut'
'Marinella Mazzanti'

_publ_section_title
;
 New insights into the acid mediated disproportionation of pentavalent
 uranyl.
;
_journal_name_full Chem.Commun.
_journal_page_first 8648
_journal_paper_doi 10.1039/c0cc03443f
_journal_volume 46
_journal_year 2010
_chemical_formula_sum 'C113 H95 N7 O32 U6'
_chemical_formula_weight 3491.14
_chemical_name_systematic
;
?
;
_space_group_IT_number 63
_symmetry_cell_setting orthorhombic
_symmetry_space_group_name_Hall '-C 2c 2'
_symmetry_space_group_name_H-M 'C m c m'
_atom_sites_solution_hydrogens geom
_atom_sites_solution_primary direct
_atom_sites_solution_secondary difmap
_audit_creation_method SHELXL-97
_cell_angle_alpha 90.00
_cell_angle_beta 90.00
_cell_angle_gamma 90.00
_cell_formula_units_Z 4
_cell_length_a 27.4352(4)
_cell_length_b 16.3250(2)
_cell_length_c 28.7642(4)
_cell_measurement_reflns_used 23894
_cell_measurement_temperature 150(2)
_cell_measurement_theta_max 32.3654
_cell_measurement_theta_min 3.3151
_cell_volume 12882.9(3)
_computing_cell_refinement
;
CrysAlisPro, Oxford Diffraction Ltd.,
Version 1.171.33.55 (release 05-01-2010 CrysAlis171 .NET)
(compiled Jan 5 2010,16:28:46)
;
_computing_data_collection
;
CrysAlisPro, Oxford Diffraction Ltd.,
Version 1.171.33.55 (release 05-01-2010 CrysAlis171 .NET)
(compiled Jan 5 2010,16:28:46)
;
_computing_data_reduction
;
CrysAlisPro, Oxford Diffraction Ltd.,
Version 1.171.33.55 (release 05-01-2010 CrysAlis171 .NET)
(compiled Jan 5 2010,16:28:46)
;
_computing_structure_refinement 'SHELXL-97 (Sheldrick, 1997)'
_computing_structure_solution 'SHELXS-97 (Sheldrick, 1990)'
_diffrn_ambient_temperature 150(2)
_diffrn_detector_area_resol_mean 15.9653
_diffrn_measured_fraction_theta_full 0.997
_diffrn_measured_fraction_theta_max 0.997
_diffrn_measurement_details
;
1 omega 50.00 75.50 0.7500 30.0000
omega____ theta____ kappa____ phi______ frames
- 25.2489 179.0000 30.0000 34

2 omega 33.00 90.75 0.7500 30.0000
omega____ theta____ kappa____ phi______ frames
- 25.2489 -139.0000 140.0000 77

3 omega 34.00 89.50 0.7500 30.0000
omega____ theta____ kappa____ phi______ frames
- 25.2489 -139.0000 -20.0000 74

4 omega 49.00 74.50 0.7500 30.0000
omega____ theta____ kappa____ phi______ frames
- 25.2489 179.0000 -180.0000 34

5 omega -90.00 -32.25 0.7500 30.0000
omega____ theta____ kappa____ phi______ frames
- -27.1239 179.0000 -90.0000 77

6 omega -49.00 18.50 0.7500 30.0000
omega____ theta____ kappa____ phi______ frames
- -27.1239 37.0000 -120.0000 90

7 omega -54.00 -25.50 0.7500 30.0000
omega____ theta____ kappa____ phi______ frames
- -27.1239 77.0000 -180.0000 38

8 omega -85.00 45.50 0.7500 30.0000
omega____ theta____ kappa____ phi______ frames
- -27.1239 0.0000 -180.0000 174

9 omega -97.00 -46.00 0.7500 30.0000
omega____ theta____ kappa____ phi______ frames
- -27.1239 -77.0000 120.0000 68

;
_diffrn_measurement_device_type 'Xcalibur, Sapphire3'
_diffrn_measurement_method '\w scans'
_diffrn_radiation_monochromator graphite
_diffrn_radiation_source 'fine-focus sealed tube'
_diffrn_radiation_type MoK\a
_diffrn_radiation_wavelength 0.71073
_diffrn_reflns_av_R_equivalents 0.0332
_diffrn_reflns_av_sigmaI/netI 0.0280
_diffrn_reflns_limit_h_max 33
_diffrn_reflns_limit_h_min -36
_diffrn_reflns_limit_k_max 21
_diffrn_reflns_limit_k_min -21
_diffrn_reflns_limit_l_max 38
_diffrn_reflns_limit_l_min -38
_diffrn_reflns_number 66545
_diffrn_reflns_theta_full 28.20
_diffrn_reflns_theta_max 28.28
_diffrn_reflns_theta_min 3.32
_exptl_absorpt_coefficient_mu 7.586
_exptl_absorpt_correction_T_max 0.4810
_exptl_absorpt_correction_T_min 0.1992
_exptl_absorpt_correction_type multi-scan
_exptl_absorpt_process_details
;
CrysAlisPro, Oxford Diffraction Ltd.,
Version 1.171.33.55 (release 05-01-2010 CrysAlis171 .NET)
(compiled Jan 5 2010,16:28:46)
Empirical absorption correction using spherical harmonics,
implemented in SCALE3 ABSPACK scaling algorithm.
;
_exptl_crystal_colour yellow
_exptl_crystal_density_diffrn 1.800
_exptl_crystal_density_method 'not measured'
_exptl_crystal_description 'monoclinic prism'
_exptl_crystal_F_000 6520
_exptl_crystal_size_max 0.31
_exptl_crystal_size_mid 0.14
_exptl_crystal_size_min 0.11
_refine_diff_density_max 5.447
_refine_diff_density_min -5.634
_refine_diff_density_rms 0.403
_refine_ls_extinction_method none
_refine_ls_goodness_of_fit_ref 1.143
_refine_ls_hydrogen_treatment constr
_refine_ls_matrix_type full
_refine_ls_number_parameters 465
_refine_ls_number_reflns 8304
_refine_ls_number_restraints 30
_refine_ls_restrained_S_all 1.141
_refine_ls_R_factor_all 0.1036
_refine_ls_R_factor_gt 0.0865
_refine_ls_shift/su_max 0.002
_refine_ls_shift/su_mean 0.000
_refine_ls_structure_factor_coef Fsqd
_refine_ls_weighting_details 'calc w=1/[\s^2^(Fo^2^)+(0.1353P)^2^+484.7964P] where P=(Fo^2^+2Fc^2^)/3'
_refine_ls_weighting_scheme calc
_refine_ls_wR_factor_gt 0.2655
_refine_ls_wR_factor_ref 0.2725
_reflns_number_gt 5833
_reflns_number_total 8304
_reflns_threshold_expression >2sigma(I)
_cod_data_source_file C0CC03443F.TXT
_cod_data_source_block vm197_3
_cod_database_code 7105692

loop_
_symmetry_equiv_pos_as_xyz
'x, y, z'
'-x, -y, z+1/2'
'-x, y, -z+1/2'
'x, -y, -z'
'x+1/2, y+1/2, z'
'-x+1/2, -y+1/2, z+1/2'
'-x+1/2, y+1/2, -z+1/2'
'x+1/2, -y+1/2, -z'
'-x, -y, -z'
'x, y, -z-1/2'
'x, -y, z-1/2'
'-x, y, z'
'-x+1/2, -y+1/2, -z'
'x+1/2, y+1/2, -z-1/2'
'x+1/2, -y+1/2, z-1/2'
'-x+1/2, y+1/2, z'

loop_
_atom_site_label
_atom_site_type_symbol
_atom_site_fract_x
_atom_site_fract_y
_atom_site_fract_z
_atom_site_U_iso_or_equiv
_atom_site_adp_type
_atom_site_occupancy
_atom_site_symmetry_multiplicity
_atom_site_calc_flag
_atom_site_refinement_flags
_atom_site_disorder_assembly
_atom_site_disorder_group
U1 U 0.569486(18) 0.38825(3) 0.816674(18) 0.03755(19) Uani 1 1 d . . .
U2 U 0.5000 0.22472(6) 0.7500 0.0380(3) Uani 1 4 d S . .
U3 U 0.5000 0.55524(6) 0.7500 0.0359(3) Uani 1 4 d S . .
O1U O 0.5568(5) 0.3189(8) 0.7500 0.041(3) Uani 1 2 d S . .
O2U O 0.5000 0.4553(9) 0.8041(5) 0.041(3) Uani 1 2 d S . .
O3U O 0.5000 0.2968(9) 0.8239(5) 0.038(3) Uani 1 2 d S . .
H3O H 0.5000 0.2611 0.8522 0.045 Uiso 1 2 calc SR . .
O4U O 0.4228(5) 0.4792(8) 0.7500 0.036(3) Uani 1 2 d S . .
H4O H 0.3929 0.5142 0.7500 0.043 Uiso 1 2 calc SR . .
O1 O 0.5545(4) 0.6166(7) 0.6925(4) 0.047(2) Uani 1 1 d . . .
O2 O 0.5984(4) 0.5205(6) 0.6559(4) 0.043(2) Uani 1 1 d . . .
C1 C 0.5866(5) 0.5929(12) 0.6647(5) 0.048(4) Uani 1 1 d . . .
C2 C 0.6126(6) 0.6585(10) 0.6373(5) 0.049(3) Uani 1 1 d . . .
C3 C 0.6546(7) 0.6416(13) 0.6122(6) 0.060(4) Uani 1 1 d . . .
H3 H 0.6685 0.5883 0.6131 0.072 Uiso 1 1 calc R . .
C4 C 0.6761(8) 0.7022(14) 0.5862(7) 0.071(5) Uani 1 1 d . . .
H4 H 0.7050 0.6899 0.5694 0.085 Uiso 1 1 calc R . .
C5 C 0.6577(10) 0.7778(17) 0.5836(9) 0.089(7) Uani 1 1 d . . .
H5 H 0.6736 0.8187 0.5657 0.106 Uiso 1 1 calc R . .
C6 C 0.6165(10) 0.7953(16) 0.6068(11) 0.099(9) Uani 1 1 d . . .
H6 H 0.6026 0.8484 0.6042 0.119 Uiso 1 1 calc R . .
C7 C 0.5936(7) 0.7359(13) 0.6349(8) 0.074(6) Uani 1 1 d . . .
H7 H 0.5652 0.7495 0.6521 0.088 Uiso 1 1 calc R . .
O11 O 0.4441(4) 0.1520(7) 0.7999(4) 0.052(3) Uani 1 1 d . . .
O12 O 0.4008(4) 0.2506(8) 0.8371(5) 0.059(3) Uani 1 1 d . . .
C11 C 0.4087(6) 0.1796(10) 0.8254(8) 0.063(5) Uani 1 1 d . A .
C12 C 0.3655(15) 0.112(2) 0.8201(13) 0.057(9) Uani 0.50 1 d P A 1
C13 C 0.3713(14) 0.0361(18) 0.8027(15) 0.057(10) Uani 0.50 1 d P A 1
H13 H 0.4006 0.0227 0.7868 0.069 Uiso 0.50 1 calc PR A 1
C14 C 0.3366(16) -0.021(4) 0.8073(17) 0.090(16) Uani 0.50 1 d P A 1
H14 H 0.3429 -0.0752 0.7973 0.108 Uiso 0.50 1 calc PR A 1
C15 C 0.2923(14) -0.002(3) 0.8262(17) 0.077(13) Uani 0.50 1 d P A 1
H15 H 0.2660 -0.0404 0.8268 0.093 Uiso 0.50 1 calc PR A 1
C16 C 0.2886(14) 0.075(2) 0.8440(15) 0.066(10) Uani 0.50 1 d P A 1
H16 H 0.2591 0.0886 0.8595 0.079 Uiso 0.50 1 calc PR A 1
C17 C 0.3223(13) 0.131(3) 0.8415(14) 0.062(9) Uani 0.50 1 d P A 1
H17 H 0.3170 0.1836 0.8543 0.074 Uiso 0.50 1 calc PR A 1
C12B C 0.3780(12) 0.115(2) 0.8505(17) 0.058(9) Uani 0.50 1 d P A 2
C13B C 0.3731(9) 0.0427(13) 0.8324(10) 0.069(12) Uani 0.50 1 d P A 2
H13B H 0.3882 0.0315 0.8034 0.083 Uiso 0.50 1 calc PR A 2
C14B C 0.3465(9) -0.0189(13) 0.8541(10) 0.102(18) Uani 0.50 1 d PR A 2
H14B H 0.3449 -0.0719 0.8405 0.123 Uiso 0.50 1 calc PR A 2
C15B C 0.3223(9) -0.0031(13) 0.8956(10) 0.15(4) Uani 0.50 1 d PR A 2
H15B H 0.3042 -0.0452 0.9103 0.185 Uiso 0.50 1 calc PR A 2
C16B C 0.3247(9) 0.0745(13) 0.9154(10) 0.13(2) Uani 0.50 1 d PRU A 2
H16B H 0.3082 0.0853 0.9438 0.151 Uiso 0.50 1 calc PR A 2
C17B C 0.3513(9) 0.1361(13) 0.8938(10) 0.11(2) Uani 0.50 1 d PR A 2
H17B H 0.3523 0.1900 0.9063 0.135 Uiso 0.50 1 calc PR A 2
O21 O 0.6526(4) 0.3757(6) 0.7886(4) 0.047(2) Uani 1 1 d . . .
C21 C 0.6707(7) 0.3638(13) 0.7500 0.048(5) Uani 1 2 d S . .
C22 C 0.7233(8) 0.3299(15) 0.7500 0.057(6) Uani 1 2 d S . .
C23 C 0.7465(8) 0.3144(16) 0.7908(8) 0.089(8) Uani 1 1 d . . .
H23 H 0.7311 0.3269 0.8195 0.107 Uiso 1 1 calc R . .
C24 C 0.7933(7) 0.2800(18) 0.7904(10) 0.096(9) Uani 1 1 d . . .
H24 H 0.8094 0.2665 0.8187 0.115 Uiso 1 1 calc R . .
C25 C 0.8144(10) 0.2667(15) 0.7500 0.078(10) Uani 1 2 d S . .
H25 H 0.8468 0.2463 0.7500 0.093 Uiso 1 2 calc SR . .
O31 O 0.5407(4) 0.3968(7) 0.8957(4) 0.048(2) Uani 1 1 d . . .
C31 C 0.5000 0.3959(14) 0.9159(7) 0.042(4) Uani 1 2 d S . .
C32 C 0.5000 0.3925(15) 0.9678(8) 0.050(5) Uani 1 2 d S . .
C33 C 0.5409(8) 0.394(2) 0.9921(7) 0.104(11) Uani 1 1 d . . .
H33 H 0.5710 0.3969 0.9759 0.125 Uiso 1 1 calc R . .
C34 C 0.5417(9) 0.391(2) 1.0399(7) 0.107(11) Uani 1 1 d . . .
H34 H 0.5718 0.3937 1.0562 0.128 Uiso 1 1 calc R . .
C35 C 0.5000 0.385(2) 1.0631(10) 0.084(10) Uani 1 2 d S . .
H35 H 0.5000 0.3754 1.0957 0.101 Uiso 1 2 calc SR . .
N2 N 0.5000 0.726(2) 0.7500 0.061(8) Uani 1 4 d SU . 1
C51 C 0.4609(10) 0.7733(16) 0.7500 0.060(6) Uani 1 2 d SU B 1
H51 H 0.4305 0.7453 0.7500 0.072 Uiso 1 2 calc SR B 1
C52 C 0.4576(15) 0.8583(17) 0.7500 0.082(10) Uani 1 2 d S B 1
H52 H 0.4269 0.8851 0.7500 0.099 Uiso 1 2 calc SR B 1
C53 C 0.5000 0.9017(8) 0.7500 0.066(11) Uani 1 4 d S . 1
H53 H 0.5000 0.9599 0.7500 0.080 Uiso 1 4 calc SR . 1
N1 N 0.6398 0.3751(8) 0.8869 0.046(6) Uani 0.50 1 d PR . 1
C41 C 0.6840 0.4157(8) 0.8822 0.050(7) Uani 0.50 1 d PR . 1
H41 H 0.6884 0.4543 0.8579 0.060 Uiso 0.50 1 calc PR . 1
C42 C 0.7218 0.3999(8) 0.9132 0.076(13) Uani 0.50 1 d PR . 1
H42 H 0.7520 0.4277 0.9099 0.091 Uiso 0.50 1 calc PR . 1
C43 C 0.7153 0.3434(8) 0.9488 0.079(15) Uani 0.50 1 d PR . 1
H43 H 0.7411 0.3326 0.9699 0.095 Uiso 0.50 1 calc PR . 1
C44 C 0.6711 0.3028(8) 0.9535 0.068(10) Uani 0.50 1 d PR . 1
H44 H 0.6667 0.2642 0.9779 0.082 Uiso 0.50 1 calc PR . 1
C45 C 0.6333 0.3186(8) 0.9226 0.051(7) Uani 0.50 1 d PR . 1
H45 H 0.6031 0.2908 0.9258 0.062 Uiso 0.50 1 calc PR . 1
N3 N 0.1727(9) 0.0652(16) 0.7500 0.076(7) Uani 1 2 d S . 2
C61 C 0.2070(14) 0.079(3) 0.7651(13) 0.073(12) Uani 0.50 1 d P . 2
C62 C 0.2635(10) 0.0857(16) 0.7845(9) 0.12(2) Uani 0.50 1 d P . 2
N1B N 0.7367(10) 0.3543(16) 0.9734(9) 0.118(17) Uani 0.50 1 d PRU . 2
C41B C 0.7228(10) 0.4261(16) 0.9954(9) 0.102(16) Uani 0.50 1 d PR . 2
H41B H 0.7408 0.4456 1.0214 0.122 Uiso 0.50 1 calc PR . 2
C42B C 0.6824(10) 0.4695(16) 0.9797(9) 0.13(2) Uani 0.50 1 d PR . 2
C43B C 0.6560(10) 0.4411(16) 0.9418(9) 0.12(2) Uani 0.50 1 d PR . 2
H43B H 0.6284 0.4707 0.9311 0.144 Uiso 0.50 1 calc PR . 2
C44B C 0.6699(10) 0.3694(16) 0.9197(9) 0.13(3) Uani 0.50 1 d PR . 2
H44B H 0.6519 0.3499 0.8938 0.154 Uiso 0.50 1 calc PR . 2
C45B C 0.7103(10) 0.3261(16) 0.9355(9) 0.14(3) Uani 0.50 1 d PRU . 2
H45B H 0.7198 0.2770 0.9203 0.170 Uiso 0.50 1 calc PR . 2

loop_
_atom_site_aniso_label
_atom_site_aniso_U_11
_atom_site_aniso_U_22
_atom_site_aniso_U_33
_atom_site_aniso_U_23
_atom_site_aniso_U_13
_atom_site_aniso_U_12
U1 0.0365(3) 0.0388(3) 0.0374(3) 0.0009(2) 0.00097(18) 0.0009(2)
U2 0.0370(5) 0.0355(5) 0.0414(6) 0.000 0.000 0.000
U3 0.0323(5) 0.0372(5) 0.0381(5) 0.000 0.000 0.000
O1U 0.039(7) 0.032(7) 0.052(8) 0.000 0.000 0.009(6)
O2U 0.038(7) 0.048(8) 0.038(7) -0.009(6) 0.000 0.000
O3U 0.040(7) 0.038(7) 0.035(7) 0.000(5) 0.000 0.000
O4U 0.032(6) 0.036(7) 0.040(7) 0.000 0.000 0.004(5)
O1 0.043(5) 0.046(6) 0.051(6) 0.001(5) 0.005(5) 0.008(5)
O2 0.044(5) 0.036(5) 0.049(6) -0.002(4) 0.004(4) 0.000(4)
C1 0.031(7) 0.077(12) 0.038(7) 0.003(7) 0.002(6) -0.003(7)
C2 0.054(9) 0.046(8) 0.045(8) -0.001(7) -0.002(7) -0.003(7)
C3 0.055(10) 0.068(11) 0.057(10) 0.000(8) 0.012(8) -0.017(8)
C4 0.073(12) 0.081(14) 0.059(11) 0.005(10) 0.020(10) -0.011(11)
C5 0.093(17) 0.094(18) 0.079(15) 0.034(13) 0.020(13) -0.011(14)
C6 0.093(17) 0.076(15) 0.13(2) 0.048(16) 0.007(16) 0.000(13)
C7 0.056(10) 0.064(12) 0.101(16) 0.036(11) 0.017(10) 0.002(9)
O11 0.052(6) 0.051(6) 0.053(6) 0.009(5) 0.003(5) -0.010(5)
O12 0.046(6) 0.060(7) 0.071(8) 0.022(6) 0.006(6) -0.004(5)
C11 0.037(8) 0.036(8) 0.116(16) 0.033(9) 0.006(9) 0.001(6)
C12 0.06(2) 0.07(2) 0.041(17) 0.013(17) -0.002(16) 0.030(19)
C13 0.07(2) 0.026(13) 0.08(3) 0.007(15) 0.04(2) -0.007(13)
C14 0.07(3) 0.12(4) 0.09(3) -0.06(3) 0.03(2) -0.01(3)
C15 0.05(2) 0.08(3) 0.10(3) -0.04(2) 0.02(2) -0.03(2)
C16 0.06(2) 0.06(2) 0.08(3) -0.020(19) 0.019(19) -0.021(17)
C17 0.050(19) 0.07(2) 0.07(2) -0.003(18) 0.021(17) 0.000(16)
C12B 0.040(16) 0.044(18) 0.09(3) 0.02(2) 0.010(18) -0.006(14)
C13B 0.05(2) 0.10(4) 0.06(2) 0.03(2) -0.003(19) -0.02(2)
C14B 0.13(4) 0.05(2) 0.13(5) 0.01(3) -0.02(4) -0.06(3)
C15B 0.11(4) 0.08(3) 0.28(10) 0.10(5) 0.09(5) 0.01(3)
C16B 0.12(2) 0.13(2) 0.13(2) 0.002(10) 0.007(10) 0.001(10)
C17B 0.12(4) 0.026(15) 0.19(6) 0.02(2) 0.10(4) 0.02(2)
O21 0.037(5) 0.047(6) 0.057(7) 0.004(5) 0.002(5) 0.002(4)
C21 0.025(9) 0.039(10) 0.079(17) 0.000 0.000 0.003(8)
C22 0.042(11) 0.040(11) 0.089(19) 0.000 0.000 0.007(10)
C23 0.070(12) 0.110(19) 0.088(15) 0.050(14) 0.020(11) 0.048(13)
C24 0.048(11) 0.13(2) 0.108(19) 0.052(17) 0.006(11) 0.044(13)
C25 0.042(13) 0.039(12) 0.15(3) 0.000 0.000 0.024(11)
O31 0.051(6) 0.056(6) 0.039(5) -0.001(5) -0.001(5) -0.004(5)
C31 0.043(10) 0.050(12) 0.034(10) -0.002(9) 0.000 0.000
C32 0.048(11) 0.063(14) 0.039(11) -0.002(10) 0.000 0.000
C33 0.051(11) 0.22(3) 0.045(11) 0.005(15) 0.008(8) -0.019(15)
C34 0.073(14) 0.21(3) 0.039(10) 0.004(15) -0.006(10) -0.014(17)
C35 0.074(19) 0.14(3) 0.040(13) -0.007(17) 0.000 0.000
N2 0.058(10) 0.064(11) 0.062(11) 0.000 0.000 0.000
C51 0.062(9) 0.052(9) 0.067(10) 0.000 0.000 0.012(8)
C52 0.11(3) 0.040(13) 0.10(2) 0.000 0.000 -0.023(16)
C53 0.11(3) 0.013(12) 0.08(3) 0.000 0.000 0.000
N1 0.040(12) 0.063(16) 0.035(12) -0.003(11) 0.000(10) 0.013(12)
C41 0.040(15) 0.054(18) 0.056(19) 0.002(15) -0.005(14) 0.000(13)
C42 0.045(18) 0.12(4) 0.06(2) -0.02(2) -0.002(17) 0.01(2)
C43 0.038(18) 0.15(4) 0.05(2) -0.01(3) -0.032(16) 0.00(2)
C44 0.08(3) 0.08(3) 0.046(19) 0.004(18) -0.003(18) 0.00(2)
C45 0.053(18) 0.057(19) 0.045(17) -0.007(14) -0.007(14) 0.001(15)
N3 0.052(13) 0.067(15) 0.11(2) 0.000 0.000 -0.009(12)
C61 0.05(2) 0.10(3) 0.06(3) 0.001(19) -0.007(15) -0.03(2)
C62 0.09(4) 0.07(3) 0.18(6) -0.01(4) -0.01(4) -0.03(3)
N1B 0.118(19) 0.119(19) 0.118(19) -0.002(10) 0.005(10) -0.001(10)
C41B 0.11(4) 0.12(4) 0.08(3) -0.02(3) 0.01(3) 0.00(4)
C42B 0.11(5) 0.13(6) 0.14(7) 0.01(4) 0.02(4) 0.00(4)
C43B 0.09(4) 0.14(6) 0.13(5) 0.00(4) -0.02(4) -0.04(4)
C44B 0.10(4) 0.11(5) 0.18(7) -0.06(5) -0.02(5) 0.04(4)
C45B 0.14(3) 0.14(3) 0.14(3) -0.001(10) -0.003(10) -0.001(10)

loop_
_atom_type_symbol
_atom_type_description
_atom_type_scat_dispersion_real
_atom_type_scat_dispersion_imag
_atom_type_scat_source
C C 0.0033 0.0016 'International Tables Vol C Tables 4.2.6.8 and 6.1.1.4'
H H 0.0000 0.0000 'International Tables Vol C Tables 4.2.6.8 and 6.1.1.4'
N N 0.0061 0.0033 'International Tables Vol C Tables 4.2.6.8 and 6.1.1.4'
O O 0.0106 0.0060 'International Tables Vol C Tables 4.2.6.8 and 6.1.1.4'
U U -9.6767 9.6646 'International Tables Vol C Tables 4.2.6.8 and 6.1.1.4'

loop_
_geom_angle_atom_site_label_1
_geom_angle_atom_site_label_2
_geom_angle_atom_site_label_3
_geom_angle
_geom_angle_site_symmetry_1
_geom_angle_site_symmetry_3
_geom_angle_publ_flag
O2U U1 O1U 88.7(5) . . ?
O2U U1 O31 81.0(4) . . ?
O1U U1 O31 141.4(4) . . ?
O2U U1 O21 142.3(4) . . ?
O1U U1 O21 79.6(4) . . ?
O31 U1 O21 128.8(4) . . ?
O2U U1 O3U 69.2(4) . . ?
O1U U1 O3U 69.1(5) . . ?
O31 U1 O3U 72.4(4) . . ?
O21 U1 O3U 135.6(4) . . ?
O2U U1 O2 84.0(4) . 10_557 ?
O1U U1 O2 140.6(4) . 10_557 ?
O31 U1 O2 75.5(4) . 10_557 ?
O21 U1 O2 82.9(4) . 10_557 ?
O3U U1 O2 140.6(4) . 10_557 ?
O2U U1 O4U 69.3(5) . 3_656 ?
O1U U1 O4U 69.5(4) . 3_656 ?
O31 U1 O4U 137.4(4) . 3_656 ?
O21 U1 O4U 73.0(4) . 3_656 ?
O3U U1 O4U 120.7(4) . 3_656 ?
O2 U1 O4U 71.7(4) 10_557 3_656 ?
O2U U1 O12 140.4(4) . 12_655 ?
O1U U1 O12 78.2(4) . 12_655 ?
O31 U1 O12 86.3(4) . 12_655 ?
O21 U1 O12 72.1(4) . 12_655 ?
O3U U1 O12 71.2(4) . 12_655 ?
O2 U1 O12 128.7(4) 10_557 12_655 ?
O4U U1 O12 135.8(4) 3_656 12_655 ?
O2U U1 N1 138.0(4) . . ?
O1U U1 N1 133.0(4) . . ?
O31 U1 N1 63.2(3) . . ?
O21 U1 N1 65.6(3) . . ?
O3U U1 N1 115.5(4) . . ?
O2 U1 N1 67.0(4) 10_557 . ?
O4U U1 N1 123.8(3) 3_656 . ?
O12 U1 N1 61.9(4) 12_655 . ?
O2U U1 U2 80.5(3) . . ?
O1U U1 U2 30.7(3) . . ?
O31 U1 U2 110.6(3) . . ?
O21 U1 U2 104.1(3) . . ?
O3U U1 U2 38.6(3) . . ?
O2 U1 U2 162.0(2) 10_557 . ?
O4U U1 U2 94.3(3) 3_656 . ?
O12 U1 U2 69.2(3) 12_655 . ?
N1 U1 U2 130.9(3) . . ?
O2U U1 U1 31.2(3) . 12_655 ?
O1U U1 U1 81.1(3) . 12_655 ?
O31 U1 U1 70.9(3) . 12_655 ?
O21 U1 U1 160.0(3) . 12_655 ?
O3U U1 U1 38.3(3) . 12_655 ?
O2 U1 U1 109.0(2) 10_557 12_655 ?
O4U U1 U1 95.0(3) 3_656 12_655 ?
O12 U1 U1 109.3(3) 12_655 12_655 ?
N1 U1 U1 133.49(2) . 12_655 ?
U2 U1 U1 59.888(10) . 12_655 ?
O2U U1 U1 80.7(4) . 10_557 ?
O1U U1 U1 31.7(3) . 10_557 ?
O31 U1 U1 160.6(3) . 10_557 ?
O21 U1 U1 70.6(3) . 10_557 ?
O3U U1 U1 94.9(3) . 10_557 ?
O2 U1 U1 108.9(2) 10_557 10_557 ?
O4U U1 U1 38.0(2) 3_656 10_557 ?
O12 U1 U1 103.8(3) 12_655 10_557 ?
N1 U1 U1 136.17(3) . 10_557 ?
U2 U1 U1 59.690(10) . 10_557 ?
U1 U1 U1 90.0 12_655 10_557 ?
O1U U2 O1U 90.8(7) 3_656 . ?
O1U U2 O11 143.0(3) 3_656 3_656 ?
O1U U2 O11 83.9(4) . 3_656 ?
O1U U2 O11 83.9(4) 3_656 . ?
O1U U2 O11 143.0(3) . . ?
O11 U2 O11 121.0(6) 3_656 . ?
O1U U2 O11 143.0(3) 3_656 12_655 ?
O1U U2 O11 83.9(4) . 12_655 ?
O11 U2 O11 73.0(6) 3_656 12_655 ?
O11 U2 O11 79.0(6) . 12_655 ?
O1U U2 O11 83.9(4) 3_656 10_557 ?
O1U U2 O11 143.0(3) . 10_557 ?
O11 U2 O11 79.0(6) 3_656 10_557 ?
O11 U2 O11 73.0(6) . 10_557 ?
O11 U2 O11 121.0(6) 12_655 10_557 ?
O1U U2 O3U 70.1(2) 3_656 10_557 ?
O1U U2 O3U 70.1(3) . 10_557 ?
O11 U2 O3U 73.6(4) 3_656 10_557 ?
O11 U2 O3U 139.3(3) . 10_557 ?
O11 U2 O3U 139.3(3) 12_655 10_557 ?
O11 U2 O3U 73.6(4) 10_557 10_557 ?
O1U U2 O3U 70.1(2) 3_656 . ?
O1U U2 O3U 70.1(3) . . ?
O11 U2 O3U 139.3(3) 3_656 . ?
O11 U2 O3U 73.6(4) . . ?
O11 U2 O3U 73.6(4) 12_655 . ?
O11 U2 O3U 139.3(3) 10_557 . ?
O3U U2 O3U 122.1(7) 10_557 . ?
O1U U2 U1 82.2(3) 3_656 . ?
O1U U2 U1 31.73(10) . . ?
O11 U2 U1 109.1(3) 3_656 . ?
O11 U2 U1 111.4(3) . . ?
O11 U2 U1 74.1(3) 12_655 . ?
O11 U2 U1 164.8(3) 10_557 . ?
O3U U2 U1 95.8(3) 10_557 . ?
O3U U2 U1 38.6(2) . . ?
O1U U2 U1 31.73(10) 3_656 12_655 ?
O1U U2 U1 82.2(3) . 12_655 ?
O11 U2 U1 164.8(3) 3_656 12_655 ?
O11 U2 U1 74.1(3) . 12_655 ?
O11 U2 U1 111.4(3) 12_655 12_655 ?
O11 U2 U1 109.1(3) 10_557 12_655 ?
O3U U2 U1 95.8(3) 10_557 12_655 ?
O3U U2 U1 38.6(2) . 12_655 ?
U1 U2 U1 60.22(2) . 12_655 ?
O1U U2 U1 31.72(10) 3_656 3_656 ?
O1U U2 U1 82.2(3) . 3_656 ?
O11 U2 U1 111.4(3) 3_656 3_656 ?
O11 U2 U1 109.1(3) . 3_656 ?
O11 U2 U1 164.8(3) 12_655 3_656 ?
O11 U2 U1 74.1(3) 10_557 3_656 ?
O3U U2 U1 38.6(2) 10_557 3_656 ?
O3U U2 U1 95.8(3) . 3_656 ?
U1 U2 U1 90.74(3) . 3_656 ?
U1 U2 U1 60.62(2) 12_655 3_656 ?
O1U U2 U1 82.2(3) 3_656 10_557 ?
O1U U2 U1 31.73(10) . 10_557 ?
O11 U2 U1 74.1(3) 3_656 10_557 ?
O11 U2 U1 164.8(3) . 10_557 ?
O11 U2 U1 109.1(3) 12_655 10_557 ?
O11 U2 U1 111.4(3) 10_557 10_557 ?
O3U U2 U1 38.6(2) 10_557 10_557 ?
O3U U2 U1 95.8(3) . 10_557 ?
U1 U2 U1 60.62(2) . 10_557 ?
U1 U2 U1 90.74(3) 12_655 10_557 ?
U1 U2 U1 60.22(2) 3_656 10_557 ?
O2U U3 O2U 87.4(7) . 10_557 ?
O2U U3 O1 80.2(4) . 3_656 ?
O2U U3 O1 139.8(3) 10_557 3_656 ?
O2U U3 O1 80.2(4) . 10_557 ?
O2U U3 O1 139.8(3) 10_557 10_557 ?
O1 U3 O1 75.4(5) 3_656 10_557 ?
O2U U3 O1 139.8(3) . 12_655 ?
O2U U3 O1 80.2(4) 10_557 12_655 ?
O1 U3 O1 85.2(6) 3_656 12_655 ?
O1 U3 O1 131.6(5) 10_557 12_655 ?
O2U U3 O1 139.8(3) . . ?
O2U U3 O1 80.2(4) 10_557 . ?
O1 U3 O1 131.6(5) 3_656 . ?
O1 U3 O1 85.2(6) 10_557 . ?
O1 U3 O1 75.4(5) 12_655 . ?
O2U U3 O4U 68.5(2) . . ?
O2U U3 O4U 68.5(2) 10_557 . ?
O1 U3 O4U 71.3(3) 3_656 . ?
O1 U3 O4U 137.3(3) 10_557 . ?
O1 U3 O4U 71.3(3) 12_655 . ?
O1 U3 O4U 137.3(3) . . ?
O2U U3 O4U 68.5(2) . 3_656 ?
O2U U3 O4U 68.5(2) 10_557 3_656 ?
O1 U3 O4U 137.3(3) 3_656 3_656 ?
O1 U3 O4U 71.3(3) 10_557 3_656 ?
O1 U3 O4U 137.3(3) 12_655 3_656 ?
O1 U3 O4U 71.3(3) . 3_656 ?
O4U U3 O4U 119.2(6) . 3_656 ?
O2U U3 N2 136.3(3) . . ?
O2U U3 N2 136.3(3) 10_557 . ?
O1 U3 N2 65.8(3) 3_656 . ?
O1 U3 N2 65.8(3) 10_557 . ?
O1 U3 N2 65.8(3) 12_655 . ?
O1 U3 N2 65.8(3) . . ?
O4U U3 N2 120.4(3) . . ?
O4U U3 N2 120.4(3) 3_656 . ?
O2U U3 U1 30.86(9) . 12_655 ?
O2U U3 U1 80.3(3) 10_557 12_655 ?
O1 U3 U1 69.5(3) 3_656 12_655 ?
O1 U3 U1 104.9(3) 10_557 12_655 ?
O1 U3 U1 109.0(3) 12_655 12_655 ?
O1 U3 U1 158.8(3) . 12_655 ?
O4U U3 U1 38.06(18) . 12_655 ?
O4U U3 U1 94.0(3) 3_656 12_655 ?
N2 U3 U1 135.231(14) . 12_655 ?
O2U U3 U1 30.86(9) . . ?
O2U U3 U1 80.3(3) 10_557 . ?
O1 U3 U1 104.9(3) 3_656 . ?
O1 U3 U1 69.5(3) 10_557 . ?
O1 U3 U1 158.8(3) 12_655 . ?
O1 U3 U1 109.0(3) . . ?
O4U U3 U1 94.0(3) . . ?
O4U U3 U1 38.06(18) 3_656 . ?
N2 U3 U1 135.231(14) . . ?
U1 U3 U1 59.54(2) 12_655 . ?
O2U U3 U1 80.3(3) . 3_656 ?
O2U U3 U1 30.87(9) 10_557 3_656 ?
O1 U3 U1 109.0(3) 3_656 3_656 ?
O1 U3 U1 158.9(3) 10_557 3_656 ?
O1 U3 U1 69.5(3) 12_655 3_656 ?
O1 U3 U1 104.9(3) . 3_656 ?
O4U U3 U1 38.06(18) . 3_656 ?
O4U U3 U1 94.0(3) 3_656 3_656 ?
N2 U3 U1 135.230(14) . 3_656 ?
U1 U3 U1 59.93(2) 12_655 3_656 ?
U1 U3 U1 89.54(3) . 3_656 ?
U2 O1U U1 117.5(4) . . ?
U2 O1U U1 117.5(4) . 10_557 ?
U1 O1U U1 116.6(6) . 10_557 ?
U1 O2U U1 117.7(7) 12_655 . ?
U1 O2U U3 117.9(4) 12_655 . ?
U1 O2U U3 117.9(4) . . ?
U1 O3U U1 103.4(5) . 12_655 ?
U1 O3U U2 102.8(4) . . ?
U1 O3U U2 102.8(4) 12_655 . ?
U1 O4U U1 103.9(5) 12_655 3_656 ?
U1 O4U U3 103.5(4) 12_655 . ?
U1 O4U U3 103.5(4) 3_656 . ?
C1 O1 U3 137.5(11) . . ?
C1 O2 U1 133.6(10) . 10_557 ?
O2 C1 O1 127.0(15) . . ?
O2 C1 C2 116.4(13) . . ?
O1 C1 C2 116.6(16) . . ?
C7 C2 C3 118.3(17) . . ?
C7 C2 C1 120.2(16) . . ?
C3 C2 C1 121.5(16) . . ?
C4 C3 C2 120(2) . . ?
C5 C4 C3 122(2) . . ?
C4 C5 C6 119(2) . . ?
C5 C6 C7 121(2) . . ?
C2 C7 C6 120(2) . . ?
C11 O11 U2 129.9(10) . . ?
C11 O12 U1 137.7(12) . 12_655 ?
O12 C11 O11 127.9(15) . . ?
O12 C11 C12B 115(2) . . ?
O11 C11 C12B 116(2) . . ?
O12 C11 C12 122.6(18) . . ?
O11 C11 C12 105.0(19) . . ?
C12B C11 C12 34.5(19) . . ?
C13 C12 C17 118(4) . . ?
C13 C12 C11 125(3) . . ?
C17 C12 C11 116(3) . . ?
C14 C13 C12 121(4) . . ?
C13 C14 C15 121(4) . . ?
C16 C15 C14 115(4) . . ?
C17 C16 C15 125(4) . . ?
C16 C17 C12 119(4) . . ?
C13B C12B C17B 120(3) . . ?
C13B C12B C11 120(3) . . ?
C17B C12B C11 120(3) . . ?
C12B C13B C14B 122(2) . . ?
C13B C14B C15B 120.0 . . ?
C16B C15B C14B 120.0 . . ?
C17B C16B C15B 120.0 . . ?
C16B C17B C12B 117.7(15) . . ?
C21 O21 U1 133.7(11) . . ?
O21 C21 O21 129(2) . 10_557 ?
O21 C21 C22 115.6(10) . . ?
O21 C21 C22 115.6(10) 10_557 . ?
C23 C22 C23 119(2) . 10_557 ?
C23 C22 C21 120.2(12) . . ?
C23 C22 C21 120.3(12) 10_557 . ?
C22 C23 C24 120(2) . . ?
C25 C24 C23 118(2) . . ?
C24 C25 C24 124(3) . 10_557 ?
C31 O31 U1 136.4(11) . . ?
O31 C31 O31 125.1(19) . 12_655 ?
O31 C31 C32 117.5(10) . . ?
O31 C31 C32 117.5(10) 12_655 . ?
C33 C32 C33 116(2) . 12_655 ?
C33 C32 C31 121.9(12) . . ?
C33 C32 C31 121.9(12) 12_655 . ?
C32 C33 C34 123(2) . . ?
C35 C34 C33 119(2) . . ?
C34 C35 C34 119(3) . 12_655 ?
C51 N2 C51 108(3) . 3_656 ?
C51 N2 U3 126.0(17) . . ?
C51 N2 U3 126.0(17) 3_656 . ?
N2 C51 C52 130(3) . . ?
C53 C52 C51 118(3) . . ?
C52 C53 C52 117(3) 3_656 . ?
C45 N1 C41 120.0 . . ?
C45 N1 U1 119.7(2) . . ?
C41 N1 U1 119.60(17) . . ?
N1 C41 C42 120.0 . . ?
C43 C42 C41 120.0 . . ?
C44 C43 C42 120.0 . . ?
C43 C44 C45 120.0 . . ?
N1 C45 C44 120.0 . . ?
C61 N3 C61 48(4) 10_557 . ?
C61 C61 N3 66(2) 10_557 . ?
C61 C61 C62 109.7(16) 10_557 . ?
N3 C61 C62 170(5) . . ?
C61 C62 C62 70.3(16) . 10_557 ?
C41B N1B C45B 119.7 . . ?
N1B C41B C42B 120.0 . . ?
C43B C42B C41B 120.1 . . ?
C43B C42B C42B 144.5(9) . 4_567 ?
C41B C42B C42B 94.7(12) . 4_567 ?
C44B C43B C42B 119.9 . . ?
C43B C44B C45B 120.0 . . ?
N1B C45B C44B 120.3 . . ?

loop_
_geom_bond_atom_site_label_1
_geom_bond_atom_site_label_2
_geom_bond_distance
_geom_bond_site_symmetry_2
_geom_bond_publ_flag
U1 O2U 2.228(8) . ?
U1 O1U 2.254(7) . ?
U1 O31 2.411(11) . ?
U1 O21 2.429(10) . ?
U1 O3U 2.430(9) . ?
U1 O2 2.432(10) 10_557 ?
U1 O4U 2.435(8) 3_656 ?
U1 O12 2.461(12) 12_655 ?
U1 N1 2.8015(12) . ?
U1 U2 3.7999(9) . ?
U1 U1 3.8128(10) 12_655 ?
U1 U1 3.8357(10) 10_557 ?
U2 O1U 2.190(14) 3_656 ?
U2 O1U 2.190(14) . ?
U2 O11 2.412(11) 3_656 ?
U2 O11 2.412(11) . ?
U2 O11 2.412(11) 12_655 ?
U2 O11 2.413(11) 10_557 ?
U2 O3U 2.431(13) 10_557 ?
U2 O3U 2.431(13) . ?
U2 U1 3.7999(9) 12_655 ?
U2 U1 3.8000(9) 3_656 ?
U2 U1 3.8000(9) 10_557 ?
U3 O2U 2.255(15) . ?
U3 O2U 2.255(15) 10_557 ?
U3 O1 2.443(11) 3_656 ?
U3 O1 2.443(11) 10_557 ?
U3 O1 2.443(11) 12_655 ?
U3 O1 2.443(11) . ?
U3 O4U 2.454(13) . ?
U3 O4U 2.454(13) 3_656 ?
U3 N2 2.78(3) . ?
U3 U1 3.8397(9) 12_655 ?
U3 U1 3.8398(9) 3_656 ?
O1U U1 2.254(7) 10_557 ?
O2U U1 2.228(8) 12_655 ?
O3U U1 2.430(9) 12_655 ?
O4U U1 2.435(8) 12_655 ?
O4U U1 2.435(8) 3_656 ?
O1 C1 1.253(19) . ?
O2 C1 1.25(2) . ?
O2 U1 2.432(10) 10_557 ?
C1 C2 1.51(2) . ?
C2 C7 1.37(2) . ?
C2 C3 1.39(2) . ?
C3 C4 1.37(3) . ?
C4 C5 1.33(3) . ?
C5 C6 1.34(3) . ?
C6 C7 1.41(3) . ?
O11 C11 1.30(2) . ?
O12 C11 1.23(2) . ?
O12 U1 2.461(12) 12_655 ?
C11 C12B 1.53(3) . ?
C11 C12 1.63(5) . ?
C12 C13 1.35(5) . ?
C12 C17 1.37(5) . ?
C13 C14 1.34(6) . ?
C14 C15 1.36(5) . ?
C15 C16 1.36(6) . ?
C16 C17 1.30(5) . ?
C12B C13B 1.30(5) . ?
C12B C17B 1.48(5) . ?
C13B C14B 1.3899 . ?
C14B C15B 1.3902 . ?
C15B C16B 1.3899 . ?
C16B C17B 1.3899 . ?
O21 C21 1.232(14) . ?
C21 O21 1.232(14) 10_557 ?
C21 C22 1.55(3) . ?
C22 C23 1.36(3) . ?
C22 C23 1.36(3) 10_557 ?
C23 C24 1.40(3) . ?
C24 C25 1.32(3) . ?
C25 C24 1.32(3) 10_557 ?
O31 C31 1.259(14) . ?
C31 O31 1.259(14) 12_655 ?
C31 C32 1.49(3) . ?
C32 C33 1.32(2) . ?
C32 C33 1.32(2) 12_655 ?
C33 C34 1.38(3) . ?
C34 C35 1.33(3) . ?
C35 C34 1.33(3) 12_655 ?
N2 C51 1.33(3) . ?
N2 C51 1.33(3) 3_656 ?
C51 C52 1.39(4) . ?
C52 C53 1.36(3) . ?
C53 C52 1.36(3) 3_656 ?
N1 C45 1.3900 . ?
N1 C41 1.3900 . ?
C41 C42 1.3901 . ?
C42 C43 1.3900 . ?
C43 C44 1.3899 . ?
C44 C45 1.3901 . ?
N3 C61 1.06(4) 10_557 ?
N3 C61 1.06(4) . ?
C61 C61 0.87(8) 10_557 ?
C61 C62 1.65(5) . ?
C62 C62 1.98(5) 10_557 ?
N1B C41B 1.3860 . ?
N1B C45B 1.3873 . ?
C41B C42B 1.3909 . ?
C42B C43B 1.3882 . ?
C42B C42B 1.54(5) 4_567 ?
C43B C44B 1.3849 . ?
C44B C45B 1.3899 . ?
